data_7006604
loop_
_publ_author_name
'Geier, Jens'
'R\"uegger, Heinz'
'Gr\"utzmacher, Hansj\"org'

_publ_section_title
;
 Sodium compounds of the benzophenone dianion (diphenyloxidomethanide).
;
_journal_issue 1
_journal_name_full 'Dalton transactions (Cambridge, England : 2003)'
_journal_page_first 129
_journal_page_last 136
_journal_paper_doi 10.1039/b512173f
_journal_year 2006
_chemical_formula_moiety 'C21 H26 Na2 O3'
_chemical_formula_sum 'C21 H26 Na2 O3'
_chemical_formula_weight 372.40
_chemical_name_common 'THF-complex of disodium oxidodiphenylmethanide'
_chemical_name_systematic
;
?
;
_chemical_temperature_decomposition 404.15
_space_group_IT_number 14
_symmetry_cell_setting monoclinic
_symmetry_space_group_name_Hall '-P 2yn'
_symmetry_space_group_name_H-M 'P 1 21/n 1'
_atom_sites_solution_hydrogens geom
_atom_sites_solution_primary direct
_atom_sites_solution_secondary difmap
_audit_creation_method SHELXL-97
_cell_angle_alpha 90.00
_cell_angle_beta 94.618(9)
_cell_angle_gamma 90.00
_cell_formula_units_Z 4
_cell_length_a 12.055(7)
_cell_length_b 8.424(5)
_cell_length_c 19.909(12)
_cell_measurement_temperature 293(2)
_cell_volume 2015(2)
_computing_structure_refinement 'SHELXL-97 (Sheldrick, 1997)'
_computing_structure_solution 'SHELXS-97 (Sheldrick, 1997)'
_diffrn_ambient_temperature 293(2)
_diffrn_measured_fraction_theta_full 1.000
_diffrn_measured_fraction_theta_max 1.000
_diffrn_measurement_device_type 'Bruker AXS Smart Apex CCD'
_diffrn_measurement_method '\w scans'
_diffrn_radiation_monochromator graphite
_diffrn_radiation_source 'fine-focus sealed tube'
_diffrn_radiation_type MoK\a
_diffrn_radiation_wavelength 0.71073
_diffrn_reflns_av_R_equivalents 0.1727
_diffrn_reflns_av_sigmaI/netI 0.1448
_diffrn_reflns_limit_h_max 12
_diffrn_reflns_limit_h_min -12
_diffrn_reflns_limit_k_max 8
_diffrn_reflns_limit_k_min -8
_diffrn_reflns_limit_l_max 20
_diffrn_reflns_limit_l_min -20
_diffrn_reflns_number 10477
_diffrn_reflns_theta_full 21.97
_diffrn_reflns_theta_max 21.97
_diffrn_reflns_theta_min 1.91
_exptl_absorpt_coefficient_mu 0.117
_exptl_absorpt_correction_T_max 0.9884
_exptl_absorpt_correction_T_min 0.9839
_exptl_absorpt_correction_type multi-scan
_exptl_absorpt_process_details 'SADABS ver. 2.05, Bruker AXS'
_exptl_crystal_colour 'dark green'
_exptl_crystal_density_diffrn 1.227
_exptl_crystal_density_method 'not measured'
_exptl_crystal_description cuboid
_exptl_crystal_F_000 792
_exptl_crystal_size_max 0.14
_exptl_crystal_size_mid 0.11
_exptl_crystal_size_min 0.10
_refine_diff_density_max 0.235
_refine_diff_density_min -0.231
_refine_diff_density_rms 0.052
_refine_ls_extinction_method none
_refine_ls_goodness_of_fit_ref 0.936
_refine_ls_hydrogen_treatment riding
_refine_ls_matrix_type full
_refine_ls_number_parameters 235
_refine_ls_number_reflns 2459
_refine_ls_number_restraints 0
_refine_ls_restrained_S_all 0.936
_refine_ls_R_factor_all 0.1712
_refine_ls_R_factor_gt 0.0611
_refine_ls_shift/su_max 0.000
_refine_ls_shift/su_mean 0.000
_refine_ls_structure_factor_coef Fsqd
_refine_ls_weighting_details 'calc w=1/[\s^2^(Fo^2^)+(0.0652P)^2^+0.0000P] where P=(Fo^2^+2Fc^2^)/3'
_refine_ls_weighting_scheme calc
_refine_ls_wR_factor_gt 0.1155
_refine_ls_wR_factor_ref 0.1525
_reflns_number_gt 1114
_reflns_number_total 2459
_reflns_threshold_expression >2sigma(I)
_cod_data_source_file b512173f.txt
_cod_data_source_block '[Na2(Ph2CO)(thf)2]'
_cod_depositor_comments
;
The following automatic conversions were performed:

'_chemical_melting_point' tag was changed to
'_chemical_temperature_decomposition' since the value had been given
as '131 degree Celsius dec.'. The value '131 degree Celsius dec.' was
changed to '404.15' - it was converted from degrees Celsius(C) to
Kelvins(K).

Automatic conversion script
Id: cif_fix_values 1646 2011-03-28 12:23:43Z adriana 
;
_cod_original_sg_symbol_H-M P2(1)/n
_cod_database_code 7006604

loop_
_symmetry_equiv_pos_as_xyz
'x, y, z'
'-x+1/2, y+1/2, -z+1/2'
'-x, -y, -z'
'x-1/2, -y-1/2, z-1/2'

loop_
_atom_site_label
_atom_site_type_symbol
_atom_site_fract_x
_atom_site_fract_y
_atom_site_fract_z
_atom_site_U_iso_or_equiv
_atom_site_adp_type
_atom_site_occupancy
_atom_site_symmetry_multiplicity
_atom_site_calc_flag
_atom_site_refinement_flags
_atom_site_disorder_assembly
_atom_site_disorder_group
Na1 Na 0.71196(17) 0.1067(2) 0.78072(12) 0.0520(7) Uani 1 1 d . . .
Na2 Na 0.66086(18) 0.4135(3) 0.85025(11) 0.0531(7) Uani 1 1 d . . .
O1 O 0.7747(3) 0.3695(4) 0.77121(18) 0.0399(11) Uani 1 1 d . . .
O2 O 0.7102(5) 0.1687(5) 0.9106(2) 0.0757(14) Uani 1 1 d . . .
O3 O 0.5330(3) 0.2428(5) 0.7849(2) 0.0575(12) Uani 1 1 d . . .
C1 C 0.8803(5) 0.3156(6) 0.7608(3) 0.0376(15) Uani 1 1 d . . .
C2 C 0.9661(5) 0.3480(6) 0.8142(3) 0.0364(15) Uani 1 1 d . . .
C3 C 0.9468(5) 0.4684(7) 0.8620(3) 0.0452(17) Uani 1 1 d . . .
H3A H 0.8784 0.5201 0.8589 0.054 Uiso 1 1 calc R . .
C4 C 1.0249(6) 0.5108(7) 0.9124(3) 0.0570(19) Uani 1 1 d . . .
H4A H 1.0092 0.5926 0.9416 0.068 Uiso 1 1 calc R . .
C5 C 1.1278(6) 0.4342(9) 0.9211(3) 0.068(2) Uani 1 1 d . . .
H5A H 1.1820 0.4650 0.9545 0.082 Uiso 1 1 calc R . .
C6 C 1.1451(5) 0.3105(9) 0.8777(4) 0.063(2) Uani 1 1 d . . .
H6A H 1.2114 0.2541 0.8837 0.075 Uiso 1 1 calc R . .
C7 C 1.0690(5) 0.2671(7) 0.8264(3) 0.0512(17) Uani 1 1 d . . .
H7A H 1.0851 0.1825 0.7987 0.061 Uiso 1 1 calc R . .
C8 C 0.8961(5) 0.2525(6) 0.6971(3) 0.0354(14) Uani 1 1 d . . .
C9 C 0.8027(5) 0.2458(6) 0.6469(3) 0.0443(16) Uani 1 1 d . . .
H9A H 0.7340 0.2820 0.6586 0.053 Uiso 1 1 calc R . .
C10 C 0.8102(5) 0.1886(7) 0.5828(3) 0.0518(18) Uani 1 1 d . . .
H10A H 0.7467 0.1875 0.5530 0.062 Uiso 1 1 calc R . .
C11 C 0.9093(7) 0.1325(7) 0.5611(3) 0.064(2) Uani 1 1 d . . .
H11A H 0.9127 0.0902 0.5182 0.077 Uiso 1 1 calc R . .
C12 C 1.0041(6) 0.1418(7) 0.6063(4) 0.060(2) Uani 1 1 d . . .
H12A H 1.0721 0.1077 0.5925 0.072 Uiso 1 1 calc R . .
C13 C 0.9995(5) 0.1995(7) 0.6700(3) 0.0482(17) Uani 1 1 d . . .
H13A H 1.0653 0.2056 0.6976 0.058 Uiso 1 1 calc R . .
C14 C 0.6326(6) 0.1069(9) 0.9553(4) 0.093(3) Uani 1 1 d . . .
H14A H 0.5953 0.0143 0.9353 0.112 Uiso 1 1 calc R . .
H14B H 0.5768 0.1864 0.9630 0.112 Uiso 1 1 calc R . .
C15 C 0.6949(9) 0.0630(11) 1.0205(4) 0.115(3) Uani 1 1 d . . .
H15A H 0.6704 0.1265 1.0571 0.138 Uiso 1 1 calc R . .
H15B H 0.6841 -0.0483 1.0306 0.138 Uiso 1 1 calc R . .
C16 C 0.8108(9) 0.0950(13) 1.0106(5) 0.160(5) Uani 1 1 d . . .
H16A H 0.8383 0.1808 1.0399 0.192 Uiso 1 1 calc R . .
H16B H 0.8556 0.0014 1.0215 0.192 Uiso 1 1 calc R . .
C17 C 0.8183(7) 0.1382(11) 0.9414(5) 0.109(3) Uani 1 1 d . . .
H17A H 0.8643 0.2321 0.9388 0.131 Uiso 1 1 calc R . .
H17B H 0.8526 0.0526 0.9179 0.131 Uiso 1 1 calc R . .
C18 C 0.4408(5) 0.1528(8) 0.8066(4) 0.083(2) Uani 1 1 d . . .
H18A H 0.4173 0.1952 0.8485 0.100 Uiso 1 1 calc R . .
H18B H 0.4617 0.0425 0.8136 0.100 Uiso 1 1 calc R . .
C19 C 0.3491(5) 0.1668(10) 0.7518(4) 0.091(3) Uani 1 1 d . . .
H19A H 0.3529 0.0820 0.7191 0.109 Uiso 1 1 calc R . .
H19B H 0.2768 0.1642 0.7699 0.109 Uiso 1 1 calc R . .
C20 C 0.3697(6) 0.3235(9) 0.7209(4) 0.096(3) Uani 1 1 d . . .
H20A H 0.3384 0.4089 0.7461 0.115 Uiso 1 1 calc R . .
H20B H 0.3386 0.3277 0.6745 0.115 Uiso 1 1 calc R . .
C21 C 0.4956(5) 0.3328(8) 0.7253(4) 0.071(2) Uani 1 1 d . . .
H21A H 0.5242 0.2870 0.6855 0.085 Uiso 1 1 calc R . .
H21B H 0.5202 0.4422 0.7295 0.085 Uiso 1 1 calc R . .

loop_
_atom_site_aniso_label
_atom_site_aniso_U_11
_atom_site_aniso_U_22
_atom_site_aniso_U_33
_atom_site_aniso_U_23
_atom_site_aniso_U_13
_atom_site_aniso_U_12
Na1 0.0477(14) 0.0370(14) 0.0737(18) -0.0067(13) 0.0206(12) -0.0008(12)
Na2 0.0623(16) 0.0375(13) 0.0635(17) -0.0058(13) 0.0290(13) -0.0001(13)
O1 0.031(2) 0.034(2) 0.057(3) -0.006(2) 0.0202(19) 0.0013(19)
O2 0.087(4) 0.068(3) 0.074(4) 0.019(3) 0.020(3) 0.000(3)
O3 0.040(3) 0.044(3) 0.090(4) 0.002(3) 0.017(3) -0.003(2)
C1 0.037(4) 0.028(3) 0.050(5) 0.002(3) 0.013(4) -0.006(3)
C2 0.036(4) 0.034(4) 0.042(4) 0.009(3) 0.019(3) -0.001(3)
C3 0.043(4) 0.048(4) 0.046(4) 0.000(4) 0.012(4) -0.002(3)
C4 0.072(5) 0.051(4) 0.050(5) -0.001(4) 0.019(4) -0.009(4)
C5 0.070(6) 0.078(6) 0.053(5) 0.005(5) -0.016(4) 0.001(5)
C6 0.045(4) 0.075(6) 0.067(5) 0.011(5) -0.005(4) 0.005(4)
C7 0.047(4) 0.041(4) 0.066(5) -0.002(4) 0.010(4) 0.008(4)
C8 0.035(4) 0.026(3) 0.047(4) 0.004(3) 0.010(4) -0.007(3)
C9 0.052(4) 0.029(4) 0.053(5) 0.003(4) 0.010(4) -0.002(3)
C10 0.067(5) 0.033(4) 0.056(5) 0.001(4) 0.007(4) -0.011(4)
C11 0.101(6) 0.052(5) 0.044(5) -0.014(4) 0.029(5) -0.012(4)
C12 0.071(5) 0.046(4) 0.070(6) -0.006(4) 0.037(5) -0.004(4)
C13 0.044(4) 0.045(4) 0.059(5) 0.002(4) 0.020(4) -0.001(3)
C14 0.107(7) 0.080(6) 0.099(7) 0.018(5) 0.048(6) 0.014(5)
C15 0.162(9) 0.111(8) 0.078(7) 0.022(6) 0.051(7) 0.031(7)
C16 0.170(11) 0.197(11) 0.107(9) 0.058(8) -0.020(8) -0.113(9)
C17 0.102(8) 0.128(8) 0.099(8) 0.024(6) 0.015(6) -0.024(6)
C18 0.048(5) 0.070(5) 0.134(7) 0.004(5) 0.028(5) -0.016(4)
C19 0.046(5) 0.091(7) 0.139(8) -0.035(6) 0.025(5) -0.015(5)
C20 0.061(5) 0.075(6) 0.149(8) -0.014(6) -0.005(5) 0.009(5)
C21 0.068(5) 0.052(4) 0.093(6) 0.001(4) 0.009(4) 0.000(4)

loop_
_atom_type_symbol
_atom_type_description
_atom_type_scat_dispersion_real
_atom_type_scat_dispersion_imag
_atom_type_scat_source
C C 0.0033 0.0016 'International Tables Vol C Tables 4.2.6.8 and 6.1.1.4'
H H 0.0000 0.0000 'International Tables Vol C Tables 4.2.6.8 and 6.1.1.4'
O O 0.0106 0.0060 'International Tables Vol C Tables 4.2.6.8 and 6.1.1.4'
Na Na 0.0362 0.0249 'International Tables Vol C Tables 4.2.6.8 and 6.1.1.4'

loop_
_geom_angle_atom_site_label_1
_geom_angle_atom_site_label_2
_geom_angle_atom_site_label_3
_geom_angle
_geom_angle_site_symmetry_1
_geom_angle_site_symmetry_3
_geom_angle_publ_flag
O1 Na1 O1 139.45(11) 2_646 . ?
O1 Na1 O3 121.61(15) 2_646 . ?
O1 Na1 O3 81.49(14) . . ?
O1 Na1 O2 128.96(16) 2_646 . ?
O1 Na1 O2 85.46(15) . . ?
O3 Na1 O2 78.34(17) . . ?
O1 Na1 C1 114.89(16) 2_646 . ?
O1 Na1 C1 30.32(13) . . ?
O3 Na1 C1 111.65(18) . . ?
O2 Na1 C1 94.53(19) . . ?
O1 Na1 C1 29.45(13) 2_646 2_646 ?
O1 Na1 C1 157.9(2) . 2_646 ?
O3 Na1 C1 95.18(16) . 2_646 ?
O2 Na1 C1 115.44(18) . 2_646 ?
C1 Na1 C1 143.52(12) . 2_646 ?
O1 Na1 Na2 172.20(13) 2_646 . ?
O1 Na1 Na2 46.37(10) . . ?
O3 Na1 Na2 51.03(11) . . ?
O2 Na1 Na2 50.47(11) . . ?
C1 Na1 Na2 72.39(15) . . ?
C1 Na1 Na2 142.85(14) 2_646 . ?
O1 Na1 Na2 37.18(10) 2_646 2_646 ?
O1 Na1 Na2 102.31(12) . 2_646 ?
O3 Na1 Na2 132.63(14) . 2_646 ?
O2 Na1 Na2 148.59(14) . 2_646 ?
C1 Na1 Na2 79.54(15) . 2_646 ?
C1 Na1 Na2 64.01(13) 2_646 2_646 ?
Na2 Na1 Na2 148.33(9) . 2_646 ?
O1 Na2 O3 85.52(15) . . ?
O1 Na2 O2 93.93(17) . . ?
O3 Na2 O2 83.21(18) . . ?
O1 Na2 C10 115.9(2) . 2_656 ?
O3 Na2 C10 146.66(19) . 2_656 ?
O2 Na2 C10 118.0(2) . 2_656 ?
O1 Na2 C11 144.9(2) . 2_656 ?
O3 Na2 C11 122.2(2) . 2_656 ?
O2 Na2 C11 109.19(19) . 2_656 ?
C10 Na2 C11 29.64(17) 2_656 2_656 ?
O1 Na2 C9 94.35(17) . 2_656 ?
O3 Na2 C9 133.72(19) . 2_656 ?
O2 Na2 C9 142.7(2) . 2_656 ?
C10 Na2 C9 28.70(16) 2_656 2_656 ?
C11 Na2 C9 51.40(19) 2_656 2_656 ?
O1 Na2 C12 142.59(19) . 2_656 ?
O3 Na2 C12 97.50(19) . 2_656 ?
O2 Na2 C12 123.5(2) . 2_656 ?
C10 Na2 C12 49.76(19) 2_656 2_656 ?
C11 Na2 C12 28.19(17) 2_656 2_656 ?
C9 Na2 C12 57.08(18) 2_656 2_656 ?
O1 Na2 Na1 50.65(10) . . ?
O3 Na2 Na1 52.21(11) . . ?
O2 Na2 Na1 56.70(13) . . ?
C10 Na2 Na1 160.80(17) 2_656 . ?
C11 Na2 Na1 163.53(17) 2_656 . ?
C9 Na2 Na1 144.87(15) 2_656 . ?
C12 Na2 Na1 149.44(17) 2_656 . ?
O1 Na2 C8 94.25(16) . 2_656 ?
O3 Na2 C8 105.75(17) . 2_656 ?
O2 Na2 C8 168.30(18) . 2_656 ?
C10 Na2 C8 50.62(18) 2_656 2_656 ?
C11 Na2 C8 59.80(18) 2_656 2_656 ?
C9 Na2 C8 27.99(14) 2_656 2_656 ?
C12 Na2 C8 48.91(17) 2_656 2_656 ?
Na1 Na2 C8 134.82(14) . 2_656 ?
O1 Na2 C13 117.20(18) . 2_656 ?
O3 Na2 C13 91.63(16) . 2_656 ?
O2 Na2 C13 148.02(19) . 2_656 ?
C10 Na2 C13 56.44(18) 2_656 2_656 ?
C11 Na2 C13 48.40(18) 2_656 2_656 ?
C9 Na2 C13 47.76(16) 2_656 2_656 ?
C12 Na2 C13 25.92(14) 2_656 2_656 ?
Na1 Na2 C13 139.04(15) . 2_656 ?
C8 Na2 C13 27.55(14) 2_656 2_656 ?
O1 Na2 Na1 38.39(10) . 2_656 ?
O3 Na2 Na1 99.97(14) . 2_656 ?
O2 Na2 Na1 130.68(15) . 2_656 ?
C10 Na2 Na1 85.51(18) 2_656 2_656 ?
C11 Na2 Na1 109.95(16) 2_656 2_656 ?
C9 Na2 Na1 58.85(14) 2_656 2_656 ?
C12 Na2 Na1 105.04(16) 2_656 2_656 ?
Na1 Na2 Na1 86.51(7) . 2_656 ?
C8 Na2 Na1 56.16(12) 2_656 2_656 ?
C13 Na2 Na1 81.30(14) 2_656 2_656 ?
C1 O1 Na2 142.8(4) . . ?
C1 O1 Na1 97.0(3) . 2_656 ?
Na2 O1 Na1 104.43(16) . 2_656 ?
C1 O1 Na1 90.5(3) . . ?
Na2 O1 Na1 82.98(13) . . ?
Na1 O1 Na1 154.64(17) 2_656 . ?
C17 O2 C14 106.7(5) . . ?
C17 O2 Na2 123.1(5) . . ?
C14 O2 Na2 117.8(4) . . ?
C17 O2 Na1 108.0(5) . . ?
C14 O2 Na1 126.2(5) . . ?
Na2 O2 Na1 72.84(14) . . ?
C18 O3 C21 108.9(5) . . ?
C18 O3 Na2 128.8(4) . . ?
C21 O3 Na2 105.9(3) . . ?
C18 O3 Na1 117.8(4) . . ?
C21 O3 Na1 115.7(4) . . ?
Na2 O3 Na1 76.77(14) . . ?
O1 C1 C8 117.0(5) . . ?
O1 C1 C2 116.1(5) . . ?
C8 C1 C2 126.5(5) . . ?
O1 C1 Na1 59.2(2) . . ?
C8 C1 Na1 92.5(3) . . ?
C2 C1 Na1 120.6(4) . . ?
O1 C1 Na1 53.5(2) . 2_656 ?
C8 C1 Na1 98.3(4) . 2_656 ?
C2 C1 Na1 107.2(4) . 2_656 ?
Na1 C1 Na1 109.0(2) . 2_656 ?
C7 C2 C3 114.6(6) . . ?
C7 C2 C1 126.7(6) . . ?
C3 C2 C1 118.7(5) . . ?
C4 C3 C2 122.5(6) . . ?
C4 C3 H3A 118.7 . . ?
C2 C3 H3A 118.7 . . ?
C3 C4 C5 121.5(6) . . ?
C3 C4 H4A 119.2 . . ?
C5 C4 H4A 119.2 . . ?
C6 C5 C4 116.6(6) . . ?
C6 C5 H5A 121.7 . . ?
C4 C5 H5A 121.7 . . ?
C7 C6 C5 123.0(6) . . ?
C7 C6 H6A 118.5 . . ?
C5 C6 H6A 118.5 . . ?
C6 C7 C2 121.5(6) . . ?
C6 C7 H7A 119.2 . . ?
C2 C7 H7A 119.2 . . ?
C1 C8 C9 119.0(5) . . ?
C1 C8 C13 129.0(6) . . ?
C9 C8 C13 111.8(6) . . ?
C1 C8 Na2 126.0(4) . 2_646 ?
C9 C8 Na2 67.0(3) . 2_646 ?
C13 C8 Na2 77.3(3) . 2_646 ?
C10 C9 C8 123.4(6) . . ?
C10 C9 Na2 69.5(3) . 2_646 ?
C8 C9 Na2 85.1(3) . 2_646 ?
C10 C9 H9A 118.3 . . ?
C8 C9 H9A 118.3 . . ?
Na2 C9 H9A 117.4 2_646 . ?
C9 C10 C11 122.1(6) . . ?
C9 C10 Na2 81.8(4) . 2_646 ?
C11 C10 Na2 77.2(4) . 2_646 ?
C9 C10 H10A 119.0 . . ?
C11 C10 H10A 119.0 . . ?
Na2 C10 H10A 112.1 2_646 . ?
C10 C11 C12 117.5(6) . . ?
C10 C11 Na2 73.1(4) . 2_646 ?
C12 C11 Na2 84.4(4) . 2_646 ?
C10 C11 H11A 121.3 . . ?
C12 C11 H11A 121.3 . . ?
Na2 C11 H11A 112.0 2_646 . ?
C13 C12 C11 121.8(6) . . ?
C13 C12 Na2 83.2(4) . 2_646 ?
C11 C12 Na2 67.4(4) . 2_646 ?
C13 C12 H12A 119.1 . . ?
C11 C12 H12A 119.1 . . ?
Na2 C12 H12A 121.1 2_646 . ?
C12 C13 C8 123.4(6) . . ?
C12 C13 Na2 70.9(3) . 2_646 ?
C8 C13 Na2 75.2(3) . 2_646 ?
C12 C13 H13A 118.3 . . ?
C8 C13 H13A 118.3 . . ?
Na2 C13 H13A 127.9 2_646 . ?
O2 C14 C15 108.7(7) . . ?
O2 C14 H14A 109.9 . . ?
C15 C14 H14A 109.9 . . ?
O2 C14 H14B 109.9 . . ?
C15 C14 H14B 109.9 . . ?
H14A C14 H14B 108.3 . . ?
C16 C15 C14 105.0(7) . . ?
C16 C15 H15A 110.7 . . ?
C14 C15 H15A 110.7 . . ?
C16 C15 H15B 110.7 . . ?
C14 C15 H15B 110.7 . . ?
H15A C15 H15B 108.8 . . ?
C17 C16 C15 108.2(8) . . ?
C17 C16 H16A 110.1 . . ?
C15 C16 H16A 110.1 . . ?
C17 C16 H16B 110.1 . . ?
C15 C16 H16B 110.1 . . ?
H16A C16 H16B 108.4 . . ?
O2 C17 C16 109.5(7) . . ?
O2 C17 H17A 109.8 . . ?
C16 C17 H17A 109.8 . . ?
O2 C17 H17B 109.8 . . ?
C16 C17 H17B 109.8 . . ?
H17A C17 H17B 108.2 . . ?
O3 C18 C19 106.4(6) . . ?
O3 C18 H18A 110.4 . . ?
C19 C18 H18A 110.4 . . ?
O3 C18 H18B 110.4 . . ?
C19 C18 H18B 110.4 . . ?
H18A C18 H18B 108.6 . . ?
C20 C19 C18 103.5(6) . . ?
C20 C19 H19A 111.1 . . ?
C18 C19 H19A 111.1 . . ?
C20 C19 H19B 111.1 . . ?
C18 C19 H19B 111.1 . . ?
H19A C19 H19B 109.0 . . ?
C19 C20 C21 102.9(6) . . ?
C19 C20 H20A 111.2 . . ?
C21 C20 H20A 111.2 . . ?
C19 C20 H20B 111.2 . . ?
C21 C20 H20B 111.2 . . ?
H20A C20 H20B 109.1 . . ?
O3 C21 C20 105.3(5) . . ?
O3 C21 H21A 110.7 . . ?
C20 C21 H21A 110.7 . . ?
O3 C21 H21B 110.7 . . ?
C20 C21 H21B 110.7 . . ?
H21A C21 H21B 108.8 . . ?

loop_
_geom_bond_atom_site_label_1
_geom_bond_atom_site_label_2
_geom_bond_distance
_geom_bond_site_symmetry_2
_geom_bond_publ_flag
Na1 O1 2.262(4) 2_646 ?
Na1 O1 2.352(4) . ?
Na1 O3 2.450(4) . ?
Na1 O2 2.640(5) . ?
Na1 C1 2.739(6) . ?
Na1 C1 2.791(6) 2_646 ?
Na1 Na2 3.018(3) . ?
Na1 Na2 3.528(3) 2_646 ?
Na2 O1 2.201(4) . ?
Na2 O3 2.411(5) . ?
Na2 O2 2.436(5) . ?
Na2 C10 2.683(6) 2_656 ?
Na2 C11 2.734(6) 2_656 ?
Na2 C9 2.834(6) 2_656 ?
Na2 C12 2.946(6) 2_656 ?
Na2 C8 3.068(6) 2_656 ?
Na2 C13 3.095(6) 2_656 ?
Na2 Na1 3.528(3) 2_656 ?
O1 C1 1.383(6) . ?
O1 Na1 2.262(4) 2_656 ?
O2 C17 1.418(8) . ?
O2 C14 1.439(7) . ?
O3 C18 1.441(6) . ?
O3 C21 1.449(7) . ?
C1 C8 1.403(7) . ?
C1 C2 1.447(7) . ?
C1 Na1 2.791(6) 2_656 ?
C2 C7 1.420(7) . ?
C2 C3 1.423(7) . ?
C3 C4 1.367(7) . ?
C3 H3A 0.9300 . ?
C4 C5 1.396(8) . ?
C4 H4A 0.9300 . ?
C5 C6 1.380(8) . ?
C5 H5A 0.9300 . ?
C6 C7 1.367(7) . ?
C6 H6A 0.9300 . ?
C7 H7A 0.9300 . ?
C8 C9 1.445(7) . ?
C8 C13 1.468(7) . ?
C8 Na2 3.068(6) 2_646 ?
C9 C10 1.375(7) . ?
C9 Na2 2.834(6) 2_646 ?
C9 H9A 0.9300 . ?
C10 C11 1.386(8) . ?
C10 Na2 2.683(6) 2_646 ?
C10 H10A 0.9300 . ?
C11 C12 1.399(8) . ?
C11 Na2 2.734(6) 2_646 ?
C11 H11A 0.9300 . ?
C12 C13 1.363(7) . ?
C12 Na2 2.946(6) 2_646 ?
C12 H12A 0.9300 . ?
C13 Na2 3.095(6) 2_646 ?
C13 H13A 0.9300 . ?
C14 C15 1.493(9) . ?
C14 H14A 0.9700 . ?
C14 H14B 0.9700 . ?
C15 C16 1.452(11) . ?
C15 H15A 0.9700 . ?
C15 H15B 0.9700 . ?
C16 C17 1.435(10) . ?
C16 H16A 0.9700 . ?
C16 H16B 0.9700 . ?
C17 H17A 0.9700 . ?
C17 H17B 0.9700 . ?
C18 C19 1.495(9) . ?
C18 H18A 0.9700 . ?
C18 H18B 0.9700 . ?
C19 C20 1.485(9) . ?
C19 H19A 0.9700 . ?
C19 H19B 0.9700 . ?
C20 C21 1.514(8) . ?
C20 H20A 0.9700 . ?
C20 H20B 0.9700 . ?
C21 H21A 0.9700 . ?
C21 H21B 0.9700 . ?

loop_
_geom_torsion_atom_site_label_1
_geom_torsion_atom_site_label_2
_geom_torsion_atom_site_label_3
_geom_torsion_atom_site_label_4
_geom_torsion
_geom_torsion_site_symmetry_1
_geom_torsion_site_symmetry_2
_geom_torsion_site_symmetry_3
_geom_torsion_site_symmetry_4
_geom_torsion_publ_flag
O1 Na1 Na2 O1 -140.9(10) 2_646 . . . ?
O3 Na1 Na2 O1 -120.5(2) . . . . ?
O2 Na1 Na2 O1 130.2(2) . . . . ?
C1 Na1 Na2 O1 18.46(18) . . . . ?
C1 Na1 Na2 O1 -149.5(3) 2_646 . . . ?
Na2 Na1 Na2 O1 -10.19(15) 2_646 . . . ?
O1 Na1 Na2 O3 -20.3(10) 2_646 . . . ?
O1 Na1 Na2 O3 120.5(2) . . . . ?
O2 Na1 Na2 O3 -109.3(2) . . . . ?
C1 Na1 Na2 O3 139.0(2) . . . . ?
C1 Na1 Na2 O3 -28.9(3) 2_646 . . . ?
Na2 Na1 Na2 O3 110.4(2) 2_646 . . . ?
O1 Na1 Na2 O2 89.0(10) 2_646 . . . ?
O1 Na1 Na2 O2 -130.2(2) . . . . ?
O3 Na1 Na2 O2 109.3(2) . . . . ?
C1 Na1 Na2 O2 -111.7(2) . . . . ?
C1 Na1 Na2 O2 80.4(3) 2_646 . . . ?
Na2 Na1 Na2 O2 -140.3(2) 2_646 . . . ?
O1 Na1 Na2 C10 168.6(10) 2_646 . . 2_656 ?
O1 Na1 Na2 C10 -50.5(6) . . . 2_656 ?
O3 Na1 Na2 C10 -171.0(6) . . . 2_656 ?
O2 Na1 Na2 C10 79.6(6) . . . 2_656 ?
C1 Na1 Na2 C10 -32.0(6) . . . 2_656 ?
C1 Na1 Na2 C10 160.0(6) 2_646 . . 2_656 ?
Na2 Na1 Na2 C10 -60.7(6) 2_646 . . 2_656 ?
O1 Na1 Na2 C11 55.6(13) 2_646 . . 2_656 ?
O1 Na1 Na2 C11 -163.5(7) . . . 2_656 ?
O3 Na1 Na2 C11 75.9(7) . . . 2_656 ?
O2 Na1 Na2 C11 -33.4(7) . . . 2_656 ?
C1 Na1 Na2 C11 -145.1(7) . . . 2_656 ?
C1 Na1 Na2 C11 47.0(8) 2_646 . . 2_656 ?
Na2 Na1 Na2 C11 -173.7(7) 2_646 . . 2_656 ?
O1 Na1 Na2 C9 -135.0(10) 2_646 . . 2_656 ?
O1 Na1 Na2 C9 5.9(3) . . . 2_656 ?
O3 Na1 Na2 C9 -114.7(3) . . . 2_656 ?
O2 Na1 Na2 C9 136.0(3) . . . 2_656 ?
C1 Na1 Na2 C9 24.3(3) . . . 2_656 ?
C1 Na1 Na2 C9 -143.6(3) 2_646 . . 2_656 ?
Na2 Na1 Na2 C9 -4.3(3) 2_646 . . 2_656 ?
O1 Na1 Na2 C12 -11.7(11) 2_646 . . 2_656 ?
O1 Na1 Na2 C12 129.2(4) . . . 2_656 ?
O3 Na1 Na2 C12 8.6(3) . . . 2_656 ?
O2 Na1 Na2 C12 -100.7(4) . . . 2_656 ?
C1 Na1 Na2 C12 147.6(4) . . . 2_656 ?
C1 Na1 Na2 C12 -20.3(5) 2_646 . . 2_656 ?
Na2 Na1 Na2 C12 119.0(3) 2_646 . . 2_656 ?
O1 Na1 Na2 C8 -93.7(10) 2_646 . . 2_656 ?
O1 Na1 Na2 C8 47.2(2) . . . 2_656 ?
O3 Na1 Na2 C8 -73.4(2) . . . 2_656 ?
O2 Na1 Na2 C8 177.3(3) . . . 2_656 ?
C1 Na1 Na2 C8 65.6(2) . . . 2_656 ?
C1 Na1 Na2 C8 -102.3(3) 2_646 . . 2_656 ?
Na2 Na1 Na2 C8 37.0(2) 2_646 . . 2_656 ?
O1 Na1 Na2 C13 -53.3(11) 2_646 . . 2_656 ?
O1 Na1 Na2 C13 87.5(2) . . . 2_656 ?
O3 Na1 Na2 C13 -33.0(2) . . . 2_656 ?
O2 Na1 Na2 C13 -142.3(3) . . . 2_656 ?
C1 Na1 Na2 C13 106.0(3) . . . 2_656 ?
C1 Na1 Na2 C13 -61.9(3) 2_646 . . 2_656 ?
Na2 Na1 Na2 C13 77.3(3) 2_646 . . 2_656 ?
O1 Na1 Na2 Na1 -125.8(10) 2_646 . . 2_656 ?
O1 Na1 Na2 Na1 15.08(12) . . . 2_656 ?
O3 Na1 Na2 Na1 -105.47(16) . . . 2_656 ?
O2 Na1 Na2 Na1 145.23(18) . . . 2_656 ?
C1 Na1 Na2 Na1 33.54(14) . . . 2_656 ?
C1 Na1 Na2 Na1 -134.4(3) 2_646 . . 2_656 ?
Na2 Na1 Na2 Na1 4.88(10) 2_646 . . 2_656 ?
O3 Na2 O1 C1 -124.6(5) . . . . ?
O2 Na2 O1 C1 -41.7(5) . . . . ?
C10 Na2 O1 C1 82.1(5) 2_656 . . . ?
C11 Na2 O1 C1 90.4(6) 2_656 . . . ?
C9 Na2 O1 C1 101.9(5) 2_656 . . . ?
C12 Na2 O1 C1 138.9(5) 2_656 . . . ?
Na1 Na2 O1 C1 -81.5(5) . . . . ?
C8 Na2 O1 C1 129.9(5) 2_656 . . . ?
C13 Na2 O1 C1 145.9(5) 2_656 . . . ?
Na1 Na2 O1 C1 123.2(5) 2_656 . . . ?
O3 Na2 O1 Na1 112.24(17) . . . 2_656 ?
O2 Na2 O1 Na1 -164.90(18) . . . 2_656 ?
C10 Na2 O1 Na1 -41.1(2) 2_656 . . 2_656 ?
C11 Na2 O1 Na1 -32.8(4) 2_656 . . 2_656 ?
C9 Na2 O1 Na1 -21.34(19) 2_656 . . 2_656 ?
C12 Na2 O1 Na1 15.7(4) 2_656 . . 2_656 ?
Na1 Na2 O1 Na1 155.29(18) . . . 2_656 ?
C8 Na2 O1 Na1 6.74(17) 2_656 . . 2_656 ?
C13 Na2 O1 Na1 22.7(2) 2_656 . . 2_656 ?
O3 Na2 O1 Na1 -43.05(15) . . . . ?
O2 Na2 O1 Na1 39.82(17) . . . . ?
C10 Na2 O1 Na1 163.61(19) 2_656 . . . ?
C11 Na2 O1 Na1 172.0(3) 2_656 . . . ?
C9 Na2 O1 Na1 -176.62(17) 2_656 . . . ?
C12 Na2 O1 Na1 -139.5(3) 2_656 . . . ?
C8 Na2 O1 Na1 -148.55(15) 2_656 . . . ?
C13 Na2 O1 Na1 -132.58(17) 2_656 . . . ?
Na1 Na2 O1 Na1 -155.29(18) 2_656 . . . ?
O1 Na1 O1 C1 -44.3(3) 2_646 . . . ?
O3 Na1 O1 C1 -174.1(3) . . . . ?
O2 Na1 O1 C1 107.0(3) . . . . ?
C1 Na1 O1 C1 -91.3(5) 2_646 . . . ?
Na2 Na1 O1 C1 143.3(4) . . . . ?
Na2 Na1 O1 C1 -42.2(3) 2_646 . . . ?
O1 Na1 O1 Na2 172.4(2) 2_646 . . . ?
O3 Na1 O1 Na2 42.61(15) . . . . ?
O2 Na1 O1 Na2 -36.25(16) . . . . ?
C1 Na1 O1 Na2 -143.3(4) . . . . ?
C1 Na1 O1 Na2 125.4(4) 2_646 . . . ?
Na2 Na1 O1 Na2 174.54(8) 2_646 . . . ?
O1 Na1 O1 Na1 63.4(4) 2_646 . . 2_656 ?
O3 Na1 O1 Na1 -66.4(4) . . . 2_656 ?
O2 Na1 O1 Na1 -145.3(4) . . . 2_656 ?
C1 Na1 O1 Na1 107.7(5) . . . 2_656 ?
C1 Na1 O1 Na1 16.4(6) 2_646 . . 2_656 ?
Na2 Na1 O1 Na1 -109.1(4) . . . 2_656 ?
Na2 Na1 O1 Na1 65.5(4) 2_646 . . 2_656 ?
O1 Na2 O2 C17 64.3(6) . . . . ?
O3 Na2 O2 C17 149.3(6) . . . . ?
C10 Na2 O2 C17 -57.9(6) 2_656 . . . ?
C11 Na2 O2 C17 -88.9(6) 2_656 . . . ?
C9 Na2 O2 C17 -38.2(7) 2_656 . . . ?
C12 Na2 O2 C17 -116.2(6) 2_656 . . . ?
Na1 Na2 O2 C17 100.6(6) . . . . ?
C8 Na2 O2 C17 -70.0(12) 2_656 . . . ?
C13 Na2 O2 C17 -128.6(6) 2_656 . . . ?
Na1 Na2 O2 C17 51.9(6) 2_656 . . . ?
O1 Na2 O2 C14 -158.8(5) . . . . ?
O3 Na2 O2 C14 -73.8(5) . . . . ?
C10 Na2 O2 C14 79.1(6) 2_656 . . . ?
C11 Na2 O2 C14 48.1(6) 2_656 . . . ?
C9 Na2 O2 C14 98.8(6) 2_656 . . . ?
C12 Na2 O2 C14 20.8(6) 2_656 . . . ?
Na1 Na2 O2 C14 -122.4(5) . . . . ?
C8 Na2 O2 C14 66.9(12) 2_656 . . . ?
C13 Na2 O2 C14 8.4(7) 2_656 . . . ?
Na1 Na2 O2 C14 -171.1(4) 2_656 . . . ?
O1 Na2 O2 Na1 -36.33(15) . . . . ?
O3 Na2 O2 Na1 48.68(13) . . . . ?
C10 Na2 O2 Na1 -158.5(2) 2_656 . . . ?
C11 Na2 O2 Na1 170.5(2) 2_656 . . . ?
C9 Na2 O2 Na1 -138.8(3) 2_656 . . . ?
C12 Na2 O2 Na1 143.2(2) 2_656 . . . ?
C8 Na2 O2 Na1 -170.6(9) 2_656 . . . ?
C13 Na2 O2 Na1 130.8(3) 2_656 . . . ?
Na1 Na2 O2 Na1 -48.6(2) 2_656 . . . ?
O1 Na1 O2 C17 70.0(5) 2_646 . . . ?
O1 Na1 O2 C17 -86.3(5) . . . . ?
O3 Na1 O2 C17 -168.6(5) . . . . ?
C1 Na1 O2 C17 -57.4(5) . . . . ?
C1 Na1 O2 C17 101.2(5) 2_646 . . . ?
Na2 Na1 O2 C17 -120.1(5) . . . . ?
Na2 Na1 O2 C17 19.9(6) 2_646 . . . ?
O1 Na1 O2 C14 -57.7(6) 2_646 . . . ?
O1 Na1 O2 C14 145.9(5) . . . . ?
O3 Na1 O2 C14 63.7(5) . . . . ?
C1 Na1 O2 C14 174.9(5) . . . . ?
C1 Na1 O2 C14 -26.5(6) 2_646 . . . ?
Na2 Na1 O2 C14 112.2(6) . . . . ?
Na2 Na1 O2 C14 -107.8(6) 2_646 . . . ?
O1 Na1 O2 Na2 -169.94(17) 2_646 . . . ?
O1 Na1 O2 Na2 33.71(14) . . . . ?
O3 Na1 O2 Na2 -48.52(14) . . . . ?
C1 Na1 O2 Na2 62.67(18) . . . . ?
C1 Na1 O2 Na2 -138.75(17) 2_646 . . . ?
Na2 Na1 O2 Na2 139.98(19) 2_646 . . . ?
O1 Na2 O3 C18 157.1(5) . . . . ?
O2 Na2 O3 C18 62.6(5) . . . . ?
C10 Na2 O3 C18 -70.1(6) 2_656 . . . ?
C11 Na2 O3 C18 -45.8(5) 2_656 . . . ?
C9 Na2 O3 C18 -111.1(5) 2_656 . . . ?
C12 Na2 O3 C18 -60.4(5) 2_656 . . . ?
Na1 Na2 O3 C18 115.2(5) . . . . ?
C8 Na2 O3 C18 -109.7(5) 2_656 . . . ?
C13 Na2 O3 C18 -85.7(5) 2_656 . . . ?
Na1 Na2 O3 C18 -167.2(4) 2_656 . . . ?
O1 Na2 O3 C21 -71.5(3) . . . . ?
O2 Na2 O3 C21 -166.0(4) . . . . ?
C10 Na2 O3 C21 61.3(5) 2_656 . . . ?
C11 Na2 O3 C21 85.6(4) 2_656 . . . ?
C9 Na2 O3 C21 20.3(4) 2_656 . . . ?
C12 Na2 O3 C21 71.0(4) 2_656 . . . ?
Na1 Na2 O3 C21 -113.4(4) . . . . ?
C8 Na2 O3 C21 21.7(4) 2_656 . . . ?
C13 Na2 O3 C21 45.7(4) 2_656 . . . ?
Na1 Na2 O3 C21 -35.8(3) 2_656 . . . ?
O1 Na2 O3 Na1 41.91(14) . . . . ?
O2 Na2 O3 Na1 -52.60(16) . . . . ?
C10 Na2 O3 Na1 174.7(3) 2_656 . . . ?
C11 Na2 O3 Na1 -161.03(19) 2_656 . . . ?
C9 Na2 O3 Na1 133.7(2) 2_656 . . . ?
C12 Na2 O3 Na1 -175.59(17) 2_656 . . . ?
C8 Na2 O3 Na1 135.07(16) 2_656 . . . ?
C13 Na2 O3 Na1 159.07(16) 2_656 . . . ?
Na1 Na2 O3 Na1 77.62(12) 2_656 . . . ?
O1 Na1 O3 C18 49.6(5) 2_646 . . . ?
O1 Na1 O3 C18 -166.3(5) . . . . ?
O2 Na1 O3 C18 -79.2(5) . . . . ?
C1 Na1 O3 C18 -169.5(5) . . . . ?
C1 Na1 O3 C18 35.8(5) 2_646 . . . ?
Na2 Na1 O3 C18 -127.2(5) . . . . ?
Na2 Na1 O3 C18 94.8(5) 2_646 . . . ?
O1 Na1 O3 C21 -81.7(4) 2_646 . . . ?
O1 Na1 O3 C21 62.4(4) . . . . ?
O2 Na1 O3 C21 149.5(4) . . . . ?
C1 Na1 O3 C21 59.2(4) . . . . ?
C1 Na1 O3 C21 -95.6(4) 2_646 . . . ?
Na2 Na1 O3 C21 101.5(4) . . . . ?
Na2 Na1 O3 C21 -36.5(4) 2_646 . . . ?
O1 Na1 O3 Na2 176.83(16) 2_646 . . . ?
O1 Na1 O3 Na2 -39.08(14) . . . . ?
O2 Na1 O3 Na2 48.01(14) . . . . ?
C1 Na1 O3 Na2 -42.3(2) . . . . ?
C1 Na1 O3 Na2 162.95(17) 2_646 . . . ?
Na2 Na1 O3 Na2 -138.00(14) 2_646 . . . ?
Na2 O1 C1 C8 154.7(4) . . . . ?
Na1 O1 C1 C8 -80.0(4) 2_656 . . . ?
Na1 O1 C1 C8 75.7(4) . . . . ?
Na2 O1 C1 C2 -32.5(7) . . . . ?
Na1 O1 C1 C2 92.7(4) 2_656 . . . ?
Na1 O1 C1 C2 -111.6(4) . . . . ?
Na2 O1 C1 Na1 79.0(4) . . . . ?
Na1 O1 C1 Na1 -155.72(19) 2_656 . . . ?
Na2 O1 C1 Na1 -125.3(5) . . . 2_656 ?
Na1 O1 C1 Na1 155.72(19) . . . 2_656 ?
O1 Na1 C1 O1 150.0(2) 2_646 . . . ?
O3 Na1 C1 O1 6.3(4) . . . . ?
O2 Na1 C1 O1 -73.0(3) . . . . ?
C1 Na1 C1 O1 140.7(4) 2_646 . . . ?
Na2 Na1 C1 O1 -27.0(3) . . . . ?
Na2 Na1 C1 O1 138.2(3) 2_646 . . . ?
O1 Na1 C1 C8 29.8(4) 2_646 . . . ?
O1 Na1 C1 C8 -120.2(5) . . . . ?
O3 Na1 C1 C8 -113.9(3) . . . . ?
O2 Na1 C1 C8 166.9(3) . . . . ?
C1 Na1 C1 C8 20.6(4) 2_646 . . . ?
Na2 Na1 C1 C8 -147.2(4) . . . . ?
Na2 Na1 C1 C8 18.0(3) 2_646 . . . ?
O1 Na1 C1 C2 -106.0(5) 2_646 . . . ?
O1 Na1 C1 C2 104.0(6) . . . . ?
O3 Na1 C1 C2 110.3(4) . . . . ?
O2 Na1 C1 C2 31.1(5) . . . . ?
C1 Na1 C1 C2 -115.2(4) 2_646 . . . ?
Na2 Na1 C1 C2 77.0(4) . . . . ?
Na2 Na1 C1 C2 -117.8(4) 2_646 . . . ?
O1 Na1 C1 Na1 129.5(2) 2_646 . . 2_656 ?
O1 Na1 C1 Na1 -20.47(19) . . . 2_656 ?
O3 Na1 C1 Na1 -14.2(3) . . . 2_656 ?
O2 Na1 C1 Na1 -93.4(2) . . . 2_656 ?
C1 Na1 C1 Na1 120.3(3) 2_646 . . 2_656 ?
Na2 Na1 C1 Na1 -47.48(17) . . . 2_656 ?
Na2 Na1 C1 Na1 117.7(2) 2_646 . . 2_656 ?
O1 C1 C2 C7 159.0(5) . . . . ?
C8 C1 C2 C7 -29.1(9) . . . . ?
Na1 C1 C2 C7 90.9(6) . . . . ?
Na1 C1 C2 C7 -143.8(5) 2_656 . . . ?
O1 C1 C2 C3 -18.4(7) . . . . ?
C8 C1 C2 C3 153.5(5) . . . . ?
Na1 C1 C2 C3 -86.5(5) . . . . ?
Na1 C1 C2 C3 38.8(5) 2_656 . . . ?
C7 C2 C3 C4 4.9(8) . . . . ?
C1 C2 C3 C4 -177.4(5) . . . . ?
C2 C3 C4 C5 -2.1(9) . . . . ?
C3 C4 C5 C6 -2.0(10) . . . . ?
C4 C5 C6 C7 3.0(10) . . . . ?
C5 C6 C7 C2 0.1(10) . . . . ?
C3 C2 C7 C6 -4.0(8) . . . . ?
C1 C2 C7 C6 178.6(5) . . . . ?
O1 C1 C8 C9 -0.6(7) . . . . ?
C2 C1 C8 C9 -172.5(5) . . . . ?
Na1 C1 C8 C9 55.8(5) . . . . ?
Na1 C1 C8 C9 -53.8(5) 2_656 . . . ?
O1 C1 C8 C13 174.3(5) . . . . ?
C2 C1 C8 C13 2.4(9) . . . . ?
Na1 C1 C8 C13 -129.3(5) . . . . ?
Na1 C1 C8 C13 121.1(5) 2_656 . . . ?
O1 C1 C8 Na2 -82.0(6) . . . 2_646 ?
C2 C1 C8 Na2 106.2(6) . . . 2_646 ?
Na1 C1 C8 Na2 -25.6(4) . . . 2_646 ?
Na1 C1 C8 Na2 -135.2(3) 2_656 . . 2_646 ?
C1 C8 C9 C10 178.9(5) . . . . ?
C13 C8 C9 C10 3.1(7) . . . . ?
Na2 C8 C9 C10 -61.5(5) 2_646 . . . ?
C1 C8 C9 Na2 -119.6(5) . . . 2_646 ?
C13 C8 C9 Na2 64.6(4) . . . 2_646 ?
C8 C9 C10 C11 -0.1(9) . . . . ?
Na2 C9 C10 C11 -69.2(5) 2_646 . . . ?
C8 C9 C10 Na2 69.1(5) . . . 2_646 ?
C9 C10 C11 C12 -2.5(9) . . . . ?
Na2 C10 C11 C12 -74.2(5) 2_646 . . . ?
C9 C10 C11 Na2 71.6(5) . . . 2_646 ?
C10 C11 C12 C13 1.8(9) . . . . ?
Na2 C11 C12 C13 -65.9(6) 2_646 . . . ?
C10 C11 C12 Na2 67.7(5) . . . 2_646 ?
C11 C12 C13 C8 1.6(9) . . . . ?
Na2 C12 C13 C8 -56.5(5) 2_646 . . . ?
C11 C12 C13 Na2 58.1(5) . . . 2_646 ?
C1 C8 C13 C12 -179.1(6) . . . . ?
C9 C8 C13 C12 -3.9(7) . . . . ?
Na2 C8 C13 C12 54.6(5) 2_646 . . . ?
C1 C8 C13 Na2 126.3(6) . . . 2_646 ?
C9 C8 C13 Na2 -58.5(4) . . . 2_646 ?
C17 O2 C14 C15 10.0(8) . . . . ?
Na2 O2 C14 C15 -133.3(5) . . . . ?
Na1 O2 C14 C15 138.3(5) . . . . ?
O2 C14 C15 C16 -2.4(10) . . . . ?
C14 C15 C16 C17 -6.1(12) . . . . ?
C14 O2 C17 C16 -14.0(9) . . . . ?
Na2 O2 C17 C16 126.9(7) . . . . ?
Na1 O2 C17 C16 -152.3(7) . . . . ?
C15 C16 C17 O2 12.7(12) . . . . ?
C21 O3 C18 C19 9.8(7) . . . . ?
Na2 O3 C18 C19 140.1(5) . . . . ?
Na1 O3 C18 C19 -124.6(5) . . . . ?
O3 C18 C19 C20 -28.9(7) . . . . ?
C18 C19 C20 C21 35.9(7) . . . . ?
C18 O3 C21 C20 12.9(7) . . . . ?
Na2 O3 C21 C20 -129.0(4) . . . . ?
Na1 O3 C21 C20 148.3(4) . . . . ?
C19 C20 C21 O3 -30.4(7) . . . . ?
